data_1526151
loop_
_publ_author_name
'Novak Tusar, N.'
'Ristic, A.'
'Meden, A.'
'Kaucic, V.'

_publ_section_title
;
 Large-pore molecular sieve (Mn A P O)-50 : synthesis, single-crystal
 structure analysis and thermal stability
;
_journal_name_full 'Microporous and Mesoporous Materials'
_journal_page_first 303
_journal_page_last 311
_journal_volume 37
_journal_year 2000
_chemical_formula_sum 'C2.25 H5.875 Al0.652 Mn0.348 N0.375 O4.125 P'
_chemical_name_systematic
;
((Mn0.348 Al0.652) (P O4)) (N H (C3 H7)2)0.375 (H2 O)0.125
;
_space_group_IT_number 147
_symmetry_space_group_name_Hall '-P 3'
_symmetry_space_group_name_H-M 'P -3'
_cell_angle_alpha 90
_cell_angle_beta 90
_cell_angle_gamma 120
_cell_formula_units_Z 8
_cell_length_a 12.746
_cell_length_b 12.746
_cell_length_c 9.14
_cell_volume 1285.952
_citation_journal_id_ASTM MIMMFJ
_cod_data_source_file NovakTusar_MIMMFJ_2000_239.cif
_cod_data_source_block C2.25H5.875Al0.652Mn0.348N0.375O4.125P1
_cod_original_formula_sum 'C2.25 H5.875 Al0.652 Mn0.348 N0.375 O4.125 P1'
_cod_database_code 1526151

loop_
_symmetry_equiv_pos_as_xyz
x,y,z
-y,x-y,z
-x+y,-x,z
-x,-y,-z
y,-x+y,-z
x-y,x,-z

loop_
_atom_site_label
_atom_site_type_symbol
_atom_site_fract_x
_atom_site_fract_y
_atom_site_fract_z
_atom_site_occupancy
_atom_site_U_iso_or_equiv
O1 O-2 0.5597 0.4214 0.5302 1 0.0
O5 O-2 0.5005 0.3051 0.7617 1 0.0
C1 C 0.4038 0.409 0.049 1 0.0
O7 O-2 0 0 0.5 1 0.0
C2 C 0.355 0.349 0.185 0.5 0.0
C3 C 0.282 0.309 0.039 0.5 0.0
N1 N 0.5238 0.509 0.05 0.5 0.0
O4 O-2 0.6809 0.4525 0.26 1 0.0
Al1 Al+3 0.6732 0.5304 0.4172 0.86 0.0
O3 O-2 0.6397 0.6407 0.3583 1 0.0
P1 P+5 0.4553 0.3217 0.6176 1 0.0
O2 O-2 0.808 0.6002 0.5229 1 0.0
P2 P+5 0.6667 0.3333 0.2019 1 0.0
O6 O-2 0.6667 0.3333 0.0409 1 0.0
Mn2 Mn+3 0.6667 0.3333 0.8217 0.97 0.0
Al2 Al+3 0.6667 0.3333 0.8217 0.03 0.0
C4 C 0.24 0.238 0.169 1 0.0
Mn1 Mn+3 0.6732 0.5304 0.4172 0.14 0.0
